data_7116261
loop_
_publ_author_name
'Ji, Chengmin'
'Sun, Zhihua'
'Zhang, Shuquan'
'Zhao, Sangen'
'Chen, Tianliang'
'Tang, Yuanyuan'
'Luo, Junhua'

_publ_section_title
;
 A host-guest inclusion compound for reversible switching of quadratic
 nonlinear optical properties.
;
_journal_issue 12
_journal_name_full 'Chemical communications (Cambridge, England)'
_journal_page_first 2298
_journal_page_last 2300
_journal_paper_doi 10.1039/c4cc08711a
_journal_volume 51
_journal_year 2015
_chemical_formula_moiety 'Cl O4, C6 H16 N'
_chemical_formula_sum 'C6 H16 Cl N O4'
_chemical_formula_weight 201.65
_chemical_name_common (Dipropylammonium)(ClO4)
_chemical_name_systematic
; 
 ? 
;
_space_group_IT_number 62
_symmetry_cell_setting orthorhombic
_symmetry_space_group_name_Hall '-P 2ac 2n'
_symmetry_space_group_name_H-M 'P n m a'
_atom_sites_solution_hydrogens geom
_atom_sites_solution_primary direct
_atom_sites_solution_secondary difmap
_audit_creation_method SHELXL-97
_audit_update_record
;
2014-10-08 deposited with the CCDC.
2014-12-18 downloaded from the CCDC.
;
_cell_angle_alpha 90.00
_cell_angle_beta 90.00
_cell_angle_gamma 90.00
_cell_formula_units_Z 4
_cell_length_a 8.5346(3)
_cell_length_b 7.5928(3)
_cell_length_c 16.1352(6)
_cell_measurement_temperature 170(2)
_cell_volume 1045.59(7)
_computing_structure_refinement 'SHELXL-97 (Sheldrick, 1997)'
_computing_structure_solution 'SHELXS-97 (Sheldrick, 1990)'
_diffrn_ambient_temperature 170(2)
_diffrn_measured_fraction_theta_full 0.994
_diffrn_measured_fraction_theta_max 0.994
_diffrn_radiation_monochromator graphite
_diffrn_radiation_source 'fine-focus sealed tube'
_diffrn_radiation_type MoK\a
_diffrn_radiation_wavelength 0.71073
_diffrn_reflns_av_R_equivalents 0.0326
_diffrn_reflns_av_sigmaI/netI 0.0203
_diffrn_reflns_limit_h_max 10
_diffrn_reflns_limit_h_min -10
_diffrn_reflns_limit_k_max 9
_diffrn_reflns_limit_k_min -9
_diffrn_reflns_limit_l_max 19
_diffrn_reflns_limit_l_min -19
_diffrn_reflns_number 5515
_diffrn_reflns_theta_full 25.02
_diffrn_reflns_theta_max 25.02
_diffrn_reflns_theta_min 3.48
_exptl_absorpt_coefficient_mu 0.347
_exptl_absorpt_correction_T_max 0.933
_exptl_absorpt_correction_T_min 0.920
_exptl_absorpt_correction_type multi-scan
_exptl_absorpt_process_details 'CrystalClear (Rigaku Inc., 2008)'
_exptl_crystal_colour colourless
_exptl_crystal_density_diffrn 1.281
_exptl_crystal_density_method 'not measured'
_exptl_crystal_description BLOCK
_exptl_crystal_F_000 432
_exptl_crystal_size_max 0.25
_exptl_crystal_size_mid 0.20
_exptl_crystal_size_min 0.20
_refine_diff_density_max 0.176
_refine_diff_density_min -0.334
_refine_diff_density_rms 0.067
_refine_ls_extinction_method none
_refine_ls_goodness_of_fit_ref 1.078
_refine_ls_hydrogen_treatment mixed
_refine_ls_matrix_type full
_refine_ls_number_parameters 103
_refine_ls_number_reflns 991
_refine_ls_number_restraints 1
_refine_ls_restrained_S_all 1.078
_refine_ls_R_factor_all 0.0454
_refine_ls_R_factor_gt 0.0346
_refine_ls_shift/su_max 0.000
_refine_ls_shift/su_mean 0.000
_refine_ls_structure_factor_coef Fsqd
_refine_ls_weighting_details 'calc w=1/[\s^2^(Fo^2^)+(0.0463P)^2^+0.2578P] where P=(Fo^2^+2Fc^2^)/3'
_refine_ls_weighting_scheme calc
_refine_ls_wR_factor_gt 0.0830
_refine_ls_wR_factor_ref 0.0894
_reflns_number_gt 840
_reflns_number_total 996
_reflns_threshold_expression >2sigma(I)
_cod_data_source_file c4cc08711a3.cif
_cod_data_source_block (DPA)(170K)
_cod_depositor_comments 'Adding full bibliography for 7116258--7116262.cif.'
_cod_original_sg_symbol_H-M Pnma
_cod_database_code 7116261

loop_
_symmetry_equiv_pos_as_xyz
'x, y, z'
'-x+1/2, -y, z+1/2'
'x+1/2, -y+1/2, -z+1/2'
'-x, y+1/2, -z'
'-x, -y, -z'
'x-1/2, y, -z-1/2'
'-x-1/2, y-1/2, z-1/2'
'x, -y-1/2, z'

loop_
_atom_site_label
_atom_site_type_symbol
_atom_site_fract_x
_atom_site_fract_y
_atom_site_fract_z
_atom_site_U_iso_or_equiv
_atom_site_adp_type
_atom_site_occupancy
_atom_site_symmetry_multiplicity
_atom_site_calc_flag
_atom_site_refinement_flags
_atom_site_disorder_assembly
_atom_site_disorder_group
Cl1 Cl 0.28374(6) 0.2500 0.48921(3) 0.0299(2) Uani 1 2 d S . .
N1 N 0.2863(2) 0.7500 0.49116(10) 0.0236(4) Uani 1 2 d S . .
H9A H 0.3496 0.8478 0.4944 0.028 Uiso 0.50 1 calc PR . .
H9B H 0.3496 0.6522 0.4944 0.028 Uiso 0.50 1 calc PR . .
O1 O 0.3888(3) 0.3799(3) 0.4581(2) 0.0506(12) Uani 0.503(5) 1 d P A 3
C6 C 0.1449(5) 0.7500 0.7160(2) 0.0686(11) Uani 1 2 d S . .
C2 C 0.3190(3) 0.7500 0.33811(14) 0.0383(6) Uani 1 2 d S . .
H11A H 0.3868 0.6445 0.3416 0.046 Uiso 0.50 1 calc PR . .
H11B H 0.3868 0.8555 0.3416 0.046 Uiso 0.50 1 calc PR . .
C4 C 0.1770(3) 0.7500 0.56313(14) 0.0304(6) Uani 1 2 d S . .
H8A H 0.1089 0.6446 0.5599 0.037 Uiso 0.50 1 calc PR . .
H8B H 0.1089 0.8554 0.5599 0.037 Uiso 0.50 1 calc PR . .
O2 O 0.3744(3) 0.3809(3) 0.5342(2) 0.0518(13) Uani 0.501(5) 1 d P A 2
C5 C 0.2611(3) 0.7500 0.64498(15) 0.0413(6) Uani 1 2 d S . .
H7A H 0.3289 0.8555 0.6488 0.050 Uiso 0.50 1 calc PR . .
H7B H 0.3289 0.6445 0.6488 0.050 Uiso 0.50 1 calc PR . .
C3 C 0.2051(3) 0.7500 0.40951(14) 0.0314(6) Uani 1 2 d S . .
H10A H 0.1372 0.8554 0.4056 0.038 Uiso 0.50 1 calc PR . .
H10B H 0.1372 0.6446 0.4056 0.038 Uiso 0.50 1 calc PR . .
O3 O 0.1712(3) 0.3272(3) 0.54249(17) 0.0559(11) Uani 0.498(4) 1 d P . 1
C1 C 0.2324(5) 0.7500 0.2561(2) 0.0628(10) Uani 1 2 d S . .
O4 O 0.2050(3) 0.1638(4) 0.42246(17) 0.0602(11) Uani 0.499(4) 1 d P . 4
H1 H 0.196(3) 0.7500 0.765(2) 0.056(9) Uiso 1 2 d S . .
H2 H 0.164(3) 0.854(3) 0.2502(15) 0.082(8) Uiso 1 1 d . . .
H3 H 0.308(4) 0.7500 0.215(2) 0.074(11) Uiso 1 2 d S . .
H4 H 0.076(3) 0.855(3) 0.7135(16) 0.105(10) Uiso 1 1 d . . .

loop_
_atom_site_aniso_label
_atom_site_aniso_U_11
_atom_site_aniso_U_22
_atom_site_aniso_U_33
_atom_site_aniso_U_23
_atom_site_aniso_U_13
_atom_site_aniso_U_12
Cl1 0.0229(3) 0.0292(4) 0.0377(4) 0.000 -0.0005(2) 0.000
N1 0.0209(10) 0.0237(10) 0.0263(10) 0.000 -0.0006(8) 0.000
O1 0.0331(14) 0.0331(14) 0.086(3) 0.0173(14) 0.0004(14) -0.0040(11)
C6 0.072(2) 0.104(3) 0.0303(17) 0.000 0.0108(17) 0.000
C2 0.0416(14) 0.0476(15) 0.0257(12) 0.000 0.0002(11) 0.000
C4 0.0276(12) 0.0336(13) 0.0302(13) 0.000 0.0058(10) 0.000
O2 0.0390(16) 0.0364(15) 0.080(3) -0.0166(14) -0.0107(15) -0.0037(12)
C5 0.0461(15) 0.0505(16) 0.0272(13) 0.000 0.0015(12) 0.000
C3 0.0287(13) 0.0363(13) 0.0291(13) 0.000 -0.0049(10) 0.000
O3 0.0425(16) 0.077(2) 0.0485(17) -0.0204(13) 0.0058(13) 0.0175(13)
C1 0.071(2) 0.087(3) 0.0305(16) 0.000 -0.0034(16) 0.000
O4 0.0528(19) 0.077(2) 0.0506(18) -0.0289(14) -0.0108(13) -0.0105(14)

loop_
_atom_type_symbol
_atom_type_description
_atom_type_scat_dispersion_real
_atom_type_scat_dispersion_imag
_atom_type_scat_source
C C 0.0033 0.0016 'International Tables Vol C Tables 4.2.6.8 and 6.1.1.4'
H H 0.0000 0.0000 'International Tables Vol C Tables 4.2.6.8 and 6.1.1.4'
Cl Cl 0.1484 0.1585 'International Tables Vol C Tables 4.2.6.8 and 6.1.1.4'
N N 0.0061 0.0033 'International Tables Vol C Tables 4.2.6.8 and 6.1.1.4'
O O 0.0106 0.0060 'International Tables Vol C Tables 4.2.6.8 and 6.1.1.4'

loop_
_geom_angle_atom_site_label_1
_geom_angle_atom_site_label_2
_geom_angle_atom_site_label_3
_geom_angle
_geom_angle_site_symmetry_1
_geom_angle_site_symmetry_3
O3 Cl1 O3 48.9(2) . 8_565
O3 Cl1 O1 110.74(18) . .
O3 Cl1 O1 158.08(19) 8_565 .
O3 Cl1 O1 158.08(19) . 8_565
O3 Cl1 O1 110.74(18) 8_565 8_565
O1 Cl1 O1 87.6(2) . 8_565
O3 Cl1 O4 87.09(16) . 8_565
O3 Cl1 O4 109.19(15) 8_565 8_565
O1 Cl1 O4 73.32(17) . 8_565
O1 Cl1 O4 110.3(2) 8_565 8_565
O3 Cl1 O4 109.19(15) . .
O3 Cl1 O4 87.09(17) 8_565 .
O1 Cl1 O4 110.3(2) . .
O1 Cl1 O4 73.32(17) 8_565 .
O4 Cl1 O4 54.5(2) 8_565 .
O3 Cl1 O2 76.96(16) . .
O3 Cl1 O2 109.93(19) 8_565 .
O1 Cl1 O2 50.77(16) . .
O1 Cl1 O2 108.34(14) 8_565 .
O4 Cl1 O2 108.27(18) 8_565 .
O4 Cl1 O2 160.08(19) . .
O3 Cl1 O2 109.93(19) . 8_565
O3 Cl1 O2 76.96(16) 8_565 8_565
O1 Cl1 O2 108.34(14) . 8_565
O1 Cl1 O2 50.77(16) 8_565 8_565
O4 Cl1 O2 160.08(19) 8_565 8_565
O4 Cl1 O2 108.27(18) . 8_565
O2 Cl1 O2 86.3(2) . 8_565
C3 N1 C4 113.47(16) . .
C3 N1 H9A 108.9 . .
C4 N1 H9A 108.9 . .
C3 N1 H9B 108.9 . .
C4 N1 H9B 108.9 . .
H9A N1 H9B 107.7 . .
C5 C6 H1 109.9(19) . .
C5 C6 H4 110.8(16) . .
H1 C6 H4 108.9(18) . .
C3 C2 C1 110.7(2) . .
C3 C2 H11A 109.5 . .
C1 C2 H11A 109.5 . .
C3 C2 H11B 109.5 . .
C1 C2 H11B 109.5 . .
H11A C2 H11B 108.1 . .
N1 C4 C5 112.66(18) . .
N1 C4 H8A 109.1 . .
C5 C4 H8A 109.1 . .
N1 C4 H8B 109.1 . .
C5 C4 H8B 109.1 . .
H8A C4 H8B 107.8 . .
C4 C5 C6 110.6(2) . .
C4 C5 H7A 109.5 . .
C6 C5 H7A 109.5 . .
C4 C5 H7B 109.5 . .
C6 C5 H7B 109.5 . .
H7A C5 H7B 108.1 . .
N1 C3 C2 112.11(18) . .
N1 C3 H10A 109.2 . .
C2 C3 H10A 109.2 . .
N1 C3 H10B 109.2 . .
C2 C3 H10B 109.2 . .
H10A C3 H10B 107.9 . .
O3 O3 Cl1 65.53(11) 8_565 .
C2 C1 H2 111.8(15) . .
C2 C1 H3 107(2) . .
H2 C1 H3 109.9(18) . .
O4 O4 Cl1 62.73(12) 8_565 .

loop_
_geom_bond_atom_site_label_1
_geom_bond_atom_site_label_2
_geom_bond_distance
_geom_bond_site_symmetry_2
Cl1 O3 1.416(2) .
Cl1 O3 1.416(2) 8_565
Cl1 O1 1.424(2) .
Cl1 O1 1.424(2) 8_565
Cl1 O4 1.428(2) 8_565
Cl1 O4 1.428(2) .
Cl1 O2 1.454(3) .
Cl1 O2 1.454(3) 8_565
N1 C3 1.489(3) .
N1 C4 1.490(3) .
N1 H9A 0.9200 .
N1 H9B 0.9200 .
C6 C5 1.516(4) .
C6 H1 0.90(3) .
C6 H4 0.99(3) .
C2 C3 1.507(3) .
C2 C1 1.516(4) .
C2 H11A 0.9900 .
C2 H11B 0.9900 .
C4 C5 1.503(3) .
C4 H8A 0.9900 .
C4 H8B 0.9900 .
C5 H7A 0.9900 .
C5 H7B 0.9900 .
C3 H10A 0.9900 .
C3 H10B 0.9900 .
O3 O3 1.173(5) 8_565
C1 H2 0.99(2) .
C1 H3 0.93(3) .
O4 O4 1.309(6) 8_565

loop_
_geom_torsion_atom_site_label_1
_geom_torsion_atom_site_label_2
_geom_torsion_atom_site_label_3
_geom_torsion_atom_site_label_4
_geom_torsion
_geom_torsion_site_symmetry_1
_geom_torsion_site_symmetry_4
C3 N1 C4 C5 180.0 . .
N1 C4 C5 C6 180.000(1) . .
C4 N1 C3 C2 180.0 . .
C1 C2 C3 N1 180.0 . .
O1 Cl1 O3 O3 -170.32(18) . 8_565
O1 Cl1 O3 O3 -24.9(4) 8_565 8_565
O4 Cl1 O3 O3 118.75(12) 8_565 8_565
O4 Cl1 O3 O3 68.00(13) . 8_565
O2 Cl1 O3 O3 -131.75(15) . 8_565
O2 Cl1 O3 O3 -50.64(12) 8_565 8_565
O3 Cl1 O4 O4 71.70(13) . 8_565
O3 Cl1 O4 O4 116.13(12) 8_565 8_565
O1 Cl1 O4 O4 -50.23(11) . 8_565
O1 Cl1 O4 O4 -131.21(15) 8_565 8_565
O2 Cl1 O4 O4 -33.3(4) . 8_565
O2 Cl1 O4 O4 -168.63(16) 8_565 8_565
